data_7133424
loop_
_publ_author_name
'Hoffmann, Kurt F.'
'Noriega, Rayni P.'
'Boyle, Paul D.'
'Drover, Marcus W.'

_publ_section_title
;
 2-Alkylphosphino-1-boraadamantanes.
;
_journal_issue 69
_journal_name_full 'Chemical communications (Cambridge, England)'
_journal_page_first 9222
_journal_page_last 9225
_journal_paper_doi 10.1039/d4cc02665a
_journal_volume 60
_journal_year 2024
_chemical_absolute_configuration unk
_chemical_formula_moiety 'C23 H28 B P'
_chemical_formula_sum 'C23 H28 B P'
_chemical_formula_weight 346.23
_space_group_crystal_system orthorhombic
_space_group_IT_number 19
_space_group_name_Hall 'P 2ac 2ab'
_space_group_name_H-M_alt 'P 21 21 21'
_atom_sites_solution_hydrogens geom
_atom_sites_solution_primary dual
_audit_creation_date 2024-02-26
_audit_creation_method
;
Olex2 1.5
(compiled 2023.08.24 svn.re1ec1418 for OlexSys, GUI svn.r6817)
;
_audit_update_record
;
2024-05-15 deposited with the CCDC.	2024-07-29 downloaded from the CCDC.
;
_cell_angle_alpha 90
_cell_angle_beta 90
_cell_angle_gamma 90
_cell_formula_units_Z 4
_cell_length_a 7.1446(8)
_cell_length_b 12.0021(13)
_cell_length_c 21.825(2)
_cell_measurement_reflns_used 4626
_cell_measurement_temperature 100.00
_cell_measurement_theta_max 26.123
_cell_measurement_theta_min 2.522
_cell_volume 1871.5(3)
_computing_cell_refinement 'SAINT V8.40B (?, 2016)'
_computing_data_reduction 'SAINT V8.40B (?, 2016)'
_computing_molecular_graphics 'Olex2 1.5 (Dolomanov et al., 2009)'
_computing_publication_material 'Olex2 1.5 (Dolomanov et al., 2009)'
_computing_structure_refinement 'SHELXL 2018/3 (Sheldrick, 2015)'
_computing_structure_solution 'SHELXT 2018/2 (Sheldrick, 2018)'
_diffrn_ambient_temperature 100.00
_diffrn_measured_fraction_theta_full 0.972
_diffrn_measured_fraction_theta_max 0.974
_diffrn_measurement_device_type 'Bruker APEX-II CCD'
_diffrn_measurement_method '\f and \w scans'
_diffrn_radiation_type MoK\a
_diffrn_radiation_wavelength 0.71073
_diffrn_reflns_av_R_equivalents 0.0512
_diffrn_reflns_av_unetI/netI 0.0608
_diffrn_reflns_Laue_measured_fraction_full 0.972
_diffrn_reflns_Laue_measured_fraction_max 0.974
_diffrn_reflns_limit_h_max 8
_diffrn_reflns_limit_h_min -5
_diffrn_reflns_limit_k_max 15
_diffrn_reflns_limit_k_min -13
_diffrn_reflns_limit_l_max 27
_diffrn_reflns_limit_l_min -27
_diffrn_reflns_number 13486
_diffrn_reflns_point_group_measured_fraction_full 0.963
_diffrn_reflns_point_group_measured_fraction_max 0.965
_diffrn_reflns_theta_full 25.242
_diffrn_reflns_theta_max 26.409
_diffrn_reflns_theta_min 1.936
_diffrn_source_current 1.4
_diffrn_source_power 0.07
_diffrn_source_voltage 50.0
_diffrn_standards_number 0
_exptl_absorpt_coefficient_mu 0.149
_exptl_absorpt_correction_T_max 0.7454
_exptl_absorpt_correction_T_min 0.5873
_exptl_absorpt_correction_type multi-scan
_exptl_absorpt_process_details
;
SADABS-2016/2 (Bruker,2016/2) was used for absorption correction.
wR2(int) was 0.0929 before and 0.0558 after correction.
The Ratio of minimum to maximum transmission is 0.7879.
The \l/2 correction factor is Not present.
;
_exptl_crystal_colour 'clear colourless'
_exptl_crystal_colour_lustre clear
_exptl_crystal_colour_primary colourless
_exptl_crystal_density_diffrn 1.229
_exptl_crystal_description needle
_exptl_crystal_F_000 744
_exptl_crystal_size_max 0.475
_exptl_crystal_size_mid 0.122
_exptl_crystal_size_min 0.093
_refine_diff_density_max 0.213
_refine_diff_density_min -0.325
_refine_diff_density_rms 0.045
_refine_ls_abs_structure_details
;
 Flack x determined using 1063 quotients [(I+)-(I-)]/[(I+)+(I-)]
 (Parsons, Flack and Wagner, Acta Cryst. B69 (2013) 249-259).
;
_refine_ls_abs_structure_Flack 0.01(6)
_refine_ls_extinction_method none
_refine_ls_goodness_of_fit_ref 1.053
_refine_ls_hydrogen_treatment constr
_refine_ls_matrix_type full
_refine_ls_number_parameters 308
_refine_ls_number_reflns 3708
_refine_ls_number_restraints 156
_refine_ls_restrained_S_all 1.034
_refine_ls_R_factor_all 0.0637
_refine_ls_R_factor_gt 0.0440
_refine_ls_shift/su_max 0.000
_refine_ls_shift/su_mean 0.000
_refine_ls_structure_factor_coef Fsqd
_refine_ls_weighting_details 'w=1/[\s^2^(Fo^2^)+(0.0200P)^2^+0.8165P] where P=(Fo^2^+2Fc^2^)/3'
_refine_ls_weighting_scheme calc
_refine_ls_wR_factor_gt 0.0855
_refine_ls_wR_factor_ref 0.0931
_reflns_Friedel_coverage 0.718
_reflns_Friedel_fraction_full 0.950
_reflns_Friedel_fraction_max 0.953
_reflns_number_gt 3048
_reflns_number_total 3708
_reflns_threshold_expression 'I > 2\s(I)'
_cod_data_source_file d4cc02665a3.cif
_cod_data_source_block 4Ph
_cod_depositor_comments 'Adding full bibliography for 7133423--7133430.cif.'
_cod_original_cell_volume 1871.5(4)
_cod_database_code 7133424
_shelx_shelxl_version_number 2018/3
_shelx_space_group_comment
;
The symmetry employed for this shelxl refinement is uniquely defined
by the following loop, which should always be used as a source of
symmetry information in preference to the above space-group names.
They are only intended as comments.
;
_shelx_estimated_absorpt_t_max 0.986
_shelx_estimated_absorpt_t_min 0.932
_olex2_refinement_description
;
1. Restrained distances
 C5A-C4A \\sim C9B-C8B
 with sigma of 0.02
 B1-C3A \\sim B1-C2B
 with sigma of 0.02
 C5A-C9A \\sim C9B-C7B
 with sigma of 0.04
 B1-C2A \\sim B1-C1B
 with sigma of 0.02
 C5A-C7A \\sim C9B-C5B
 with sigma of 0.04
 C9A-C8A \\sim C7B-C6B
 with sigma of 0.02
 C5A-C3A \\sim C9B-C2B
 with sigma of 0.04
 C9A-C4A \\sim C7B-C8B
 with sigma of 0.02
 C8A-C7A \\sim C6B-C5B
 with sigma of 0.02
 C8A-C2A \\sim C6B-C1B
 with sigma of 0.02
 C4A-C3A \\sim C8B-C2B
 with sigma of 0.02
 B1-C8A \\sim B1-C6B
 with sigma of 0.04
 B1-C4A \\sim B1-C8B
 with sigma of 0.04
 C9A-C7A \\sim C7B-C5B
 with sigma of 0.04
 C9A-C3A \\sim C7B-C2B
 with sigma of 0.04
 C9A-C2A \\sim C7B-C1B
 with sigma of 0.04
 C8A-C4A \\sim C6B-C8B
 with sigma of 0.04
 C7A-C2A \\sim C5B-C1B
 with sigma of 0.04
2. Rigid bond restraints
 C4B, C7B, C9B, C5B, C3B, C1B, C2B, C8B, C6B
 with sigma for 1-2 distances of 0.01 and sigma for 1-3 distances of 0.01
3. Uiso/Uaniso restraints and constraints
Uanis(C1B) \\sim Ueq, Uanis(C6B) \\sim Ueq, Uanis(C5B) \\sim Ueq, Uanis(C4B)
\\sim Ueq, Uanis(C3B) \\sim Ueq, Uanis(C9B) \\sim Ueq, Uanis(C7B) \\sim Ueq,
Uanis(C8B) \\sim Ueq, Uanis(C2B) \\sim Ueq: with sigma of 0.1 and sigma for
terminal atoms of 0.2
Uanis(C1B) \\sim Ueq, Uanis(C2B) \\sim Ueq, Uanis(C8B) \\sim Ueq, Uanis(C9B)
\\sim Ueq, Uanis(C4B) \\sim Ueq, Uanis(C5B) \\sim Ueq, Uanis(C7B) \\sim Ueq,
Uanis(C6B) \\sim Ueq: with sigma of 0.01 and sigma for terminal atoms of 0.2
4. Rigid body (RIGU) restrains
 C1B, C6B, C5B, C3B, C7B, C2B, C8B, C9B, C4B
 with sigma for 1-2 distances of 0.004 and sigma for 1-3 distances of 0.004
5. Others
 Sof(H10C)=Sof(H10D)=Sof(C9B)=Sof(H9BA)=Sof(H9BB)=Sof(C7B)=Sof(H7BA)=Sof(H7BB)=
 Sof(C6B)=Sof(H6B)=Sof(C8B)=Sof(H8B)=Sof(C5B)=Sof(H5BA)=Sof(H5BB)=Sof(C2B)=
 Sof(H2BA)=Sof(H2BB)=Sof(C1B)=Sof(H1B)=Sof(C3B)=Sof(H3BA)=Sof(H3BB)=Sof(C4B)=
 Sof(H4B)=1-FVAR(1)
 Sof(H10A)=Sof(H10B)=Sof(C5A)=Sof(H5AA)=Sof(H5AB)=Sof(C9A)=Sof(H9AA)=Sof(H9AB)=
 Sof(C8A)=Sof(H8A)=Sof(C4A)=Sof(H4A)=Sof(C6A)=Sof(H6A)=Sof(C1A)=Sof(H1A)=
 Sof(C7A)=Sof(H7AA)=Sof(H7AB)=Sof(C3A)=Sof(H3AA)=Sof(H3AB)=Sof(C2A)=Sof(H2AA)=
 Sof(H2AB)=FVAR(1)
6.a Ternary CH refined with riding coordinates:
 C8A(H8A), C4A(H4A), C6A(H6A), C1A(H1A), C6B(H6B), C8B(H8B), C1B(H1B), C4B(H4B)
6.b Secondary CH2 refined with riding coordinates:
 C11(H11A,H11B), C10(H10A,H10B), C10(H10C,H10D), C5A(H5AA,H5AB), C9A(H9AA,
 H9AB), C7A(H7AA,H7AB), C3A(H3AA,H3AB), C2A(H2AA,H2AB), C9B(H9BA,H9BB),
 C7B(H7BA,H7BB), C5B(H5BA,H5BB), C2B(H2BA,H2BB), C3B(H3BA,H3BB)
6.c Aromatic/amide H refined with riding coordinates:
 C23(H23), C13(H13), C22(H22), C20(H20), C17(H17), C21(H21), C19(H19),
 C14(H14), C16(H16), C15(H15)
;
_olex2_submission_special_instructions 'No special instructions were received'

loop_
_space_group_symop_operation_xyz
'x, y, z'
'-x+1/2, -y, z+1/2'
'-x, y+1/2, -z+1/2'
'x+1/2, -y+1/2, -z'

loop_
_atom_site_label
_atom_site_type_symbol
_atom_site_fract_x
_atom_site_fract_y
_atom_site_fract_z
_atom_site_U_iso_or_equiv
_atom_site_adp_type
_atom_site_occupancy
_atom_site_site_symmetry_order
_atom_site_calc_flag
_atom_site_refinement_flags_posn
_atom_site_refinement_flags_adp
_atom_site_refinement_flags_occupancy
_atom_site_disorder_assembly
_atom_site_disorder_group
P1 P 0.73443(14) 0.31682(7) 0.63844(4) 0.0260(2) Uani 1 1 d . . . . .
C12 C 0.5850(5) 0.1967(3) 0.64778(14) 0.0264(8) Uani 1 1 d . . . . .
C23 C 0.8514(6) 0.2532(3) 0.75756(15) 0.0295(9) Uani 1 1 d . . . . .
H23 H 0.758236 0.196741 0.756195 0.035 Uiso 1 1 calc R U . . .
C18 C 0.8748(5) 0.3252(3) 0.70776(13) 0.0244(7) Uani 1 1 d . . . . .
C13 C 0.6244(5) 0.0926(3) 0.62307(14) 0.0284(8) Uani 1 1 d . . . . .
H13 H 0.737854 0.081273 0.601252 0.034 Uiso 1 1 calc R U . . .
C11 C 0.8970(6) 0.2940(3) 0.57442(14) 0.0300(8) Uani 1 1 d . . . . .
H11A H 1.027067 0.310569 0.587167 0.036 Uiso 1 1 calc R U . . .
H11B H 0.890848 0.215688 0.560321 0.036 Uiso 1 1 calc R U . . .
C22 C 0.9637(6) 0.2642(3) 0.80871(16) 0.0336(9) Uani 1 1 d . . . . .
H22 H 0.947784 0.214946 0.842396 0.040 Uiso 1 1 calc R U . . .
C20 C 1.1210(6) 0.4200(3) 0.76301(15) 0.0316(9) Uani 1 1 d . . . . .
H20 H 1.212440 0.477277 0.765193 0.038 Uiso 1 1 calc R U . . .
C17 C 0.4186(6) 0.2108(3) 0.67951(17) 0.0388(10) Uani 1 1 d . . . . .
H17 H 0.389016 0.281696 0.696284 0.047 Uiso 1 1 calc R U . . .
C21 C 1.0997(6) 0.3466(3) 0.81123(15) 0.0316(9) Uani 1 1 d . . . . .
H21 H 1.178262 0.352532 0.846195 0.038 Uiso 1 1 calc R U . . .
C10 C 0.8353(6) 0.3735(3) 0.52303(15) 0.0340(9) Uani 1 1 d . . . . .
H10A H 0.728770 0.341852 0.499800 0.041 Uiso 0.765(4) 1 calc R U P A 1
H10B H 0.939691 0.388237 0.494334 0.041 Uiso 0.765(4) 1 calc R U P A 1
H10C H 0.849787 0.336790 0.482687 0.041 Uiso 0.235(4) 1 calc R U P A 2
H10D H 0.913755 0.441480 0.523428 0.041 Uiso 0.235(4) 1 calc R U P A 2
C19 C 1.0096(5) 0.4101(3) 0.71167(15) 0.0300(8) Uani 1 1 d . . . . .
H19 H 1.024159 0.461075 0.678723 0.036 Uiso 1 1 calc R U . . .
C14 C 0.4987(6) 0.0048(3) 0.63006(16) 0.0344(9) Uani 1 1 d . . . . .
H14 H 0.526584 -0.065939 0.612764 0.041 Uiso 1 1 calc R U . . .
C16 C 0.2941(6) 0.1227(3) 0.68717(18) 0.0447(11) Uani 1 1 d . . . . .
H16 H 0.181763 0.133121 0.709714 0.054 Uiso 1 1 calc R U . . .
C5A C 0.6613(17) 0.6791(7) 0.5605(5) 0.032(2) Uani 0.765(4) 1 d D . P A 1
H5AA H 0.778033 0.699879 0.582079 0.039 Uiso 0.765(4) 1 calc R U P A 1
H5AB H 0.620991 0.743845 0.535645 0.039 Uiso 0.765(4) 1 calc R U P A 1
C15 C 0.3346(6) 0.0200(3) 0.66186(17) 0.0389(10) Uani 1 1 d . . . . .
H15 H 0.249174 -0.040118 0.666432 0.047 Uiso 1 1 calc R U . . .
B1 B 0.6132(6) 0.4524(3) 0.60597(16) 0.0235(9) Uani 1 1 d D . . . .
C9A C 0.3301(11) 0.6182(5) 0.5740(3) 0.0350(17) Uani 0.765(4) 1 d D . P A 1
H9AA H 0.285189 0.682146 0.549330 0.042 Uiso 0.765(4) 1 calc R U P A 1
H9AB H 0.231494 0.599204 0.604059 0.042 Uiso 0.765(4) 1 calc R U P A 1
C8A C 0.3638(11) 0.5184(7) 0.5317(3) 0.0342(17) Uani 0.765(4) 1 d D . P A 1
H8A H 0.245451 0.500783 0.509278 0.041 Uiso 0.765(4) 1 calc R U P A 1
C4A C 0.5084(8) 0.6517(4) 0.6080(2) 0.0295(13) Uani 0.765(4) 1 d D . P A 1
H4A H 0.482505 0.719519 0.633217 0.035 Uiso 0.765(4) 1 calc R U P A 1
C6A C 0.7005(9) 0.5790(5) 0.5176(2) 0.0293(14) Uani 0.765(4) 1 d . . P A 1
H6A H 0.795945 0.600335 0.486207 0.035 Uiso 0.765(4) 1 calc R U P A 1
C1A C 0.7757(8) 0.4827(3) 0.55712(17) 0.0264(11) Uani 0.765(4) 1 d . . P A 1
H1A H 0.886596 0.510778 0.580448 0.032 Uiso 0.765(4) 1 calc R U P A 1
C7A C 0.5157(10) 0.5470(5) 0.4857(3) 0.0351(16) Uani 0.765(4) 1 d D . P A 1
H7AA H 0.473200 0.609912 0.459822 0.042 Uiso 0.765(4) 1 calc R U P A 1
H7AB H 0.537589 0.482132 0.458570 0.042 Uiso 0.765(4) 1 calc R U P A 1
C3A C 0.5742(7) 0.5565(3) 0.65067(18) 0.0260(11) Uani 0.765(4) 1 d D . P A 1
H3AA H 0.476040 0.537909 0.681028 0.031 Uiso 0.765(4) 1 calc R U P A 1
H3AB H 0.689629 0.577983 0.672786 0.031 Uiso 0.765(4) 1 calc R U P A 1
C2A C 0.4217(7) 0.4166(3) 0.57036(19) 0.0291(11) Uani 0.765(4) 1 d D . P A 1
H2AA H 0.444589 0.351241 0.543685 0.035 Uiso 0.765(4) 1 calc R U P A 1
H2AB H 0.322235 0.397379 0.600130 0.035 Uiso 0.765(4) 1 calc R U P A 1
C9B C 0.467(3) 0.6755(13) 0.5804(8) 0.031(3) Uani 0.235(4) 1 d D U P A 2
H9BA H 0.416933 0.736216 0.554333 0.037 Uiso 0.235(4) 1 calc R U P A 2
H9BB H 0.469191 0.702586 0.623229 0.037 Uiso 0.235(4) 1 calc R U P A 2
C7B C 0.343(3) 0.525(2) 0.5119(8) 0.025(4) Uani 0.235(4) 1 d D U P A 2
H7BA H 0.284906 0.577596 0.482655 0.030 Uiso 0.235(4) 1 calc R U P A 2
H7BB H 0.269723 0.455180 0.511360 0.030 Uiso 0.235(4) 1 calc R U P A 2
C6B C 0.545(3) 0.5000(12) 0.4911(8) 0.025(4) Uani 0.235(4) 1 d D U P A 2
H6B H 0.544899 0.473585 0.447642 0.031 Uiso 0.235(4) 1 calc R U P A 2
C8B C 0.337(3) 0.5750(13) 0.5761(9) 0.021(4) Uani 0.235(4) 1 d D U P A 2
H8B H 0.206385 0.598219 0.585944 0.025 Uiso 0.235(4) 1 calc R U P A 2
C5B C 0.664(3) 0.6032(14) 0.4971(8) 0.027(4) Uani 0.235(4) 1 d D U P A 2
H5BA H 0.795569 0.584797 0.486919 0.032 Uiso 0.235(4) 1 calc R U P A 2
H5BB H 0.620214 0.660352 0.467697 0.032 Uiso 0.235(4) 1 calc R U P A 2
C2B C 0.405(2) 0.4874(10) 0.6237(6) 0.028(4) Uani 0.235(4) 1 d D U P A 2
H2BA H 0.321931 0.421407 0.623001 0.033 Uiso 0.235(4) 1 calc R U P A 2
H2BB H 0.402348 0.519731 0.665447 0.033 Uiso 0.235(4) 1 calc R U P A 2
C1B C 0.618(2) 0.4061(10) 0.5342(5) 0.022(3) Uani 0.235(4) 1 d D U P A 2
H1B H 0.537725 0.338360 0.530200 0.027 Uiso 0.235(4) 1 calc R U P A 2
C3B C 0.753(2) 0.5660(10) 0.6081(5) 0.022(3) Uani 0.235(4) 1 d . U P A 2
H3BA H 0.758352 0.598215 0.649775 0.027 Uiso 0.235(4) 1 calc R U P A 2
H3BB H 0.881914 0.547529 0.594558 0.027 Uiso 0.235(4) 1 calc R U P A 2
C4B C 0.654(5) 0.649(2) 0.5612(16) 0.024(5) Uani 0.235(4) 1 d . U P A 2
H4B H 0.727528 0.720226 0.561652 0.029 Uiso 0.235(4) 1 calc R U P A 2

loop_
_atom_site_aniso_label
_atom_site_aniso_U_11
_atom_site_aniso_U_22
_atom_site_aniso_U_33
_atom_site_aniso_U_23
_atom_site_aniso_U_13
_atom_site_aniso_U_12
P1 0.0283(5) 0.0263(4) 0.0234(4) 0.0001(4) 0.0039(4) 0.0009(4)
C12 0.026(2) 0.0290(17) 0.0241(17) 0.0021(14) -0.0001(14) 0.0036(16)
C23 0.034(2) 0.0246(17) 0.0301(18) 0.0020(14) 0.0037(16) -0.0001(16)
C18 0.026(2) 0.0230(15) 0.0243(16) -0.0013(13) 0.0005(14) 0.0024(17)
C13 0.029(2) 0.0323(18) 0.0236(18) -0.0007(13) -0.0033(14) 0.0017(17)
C11 0.029(2) 0.0341(19) 0.0265(17) -0.0005(14) 0.0075(16) -0.0031(16)
C22 0.039(3) 0.0304(18) 0.0318(19) 0.0103(15) -0.0009(17) 0.0015(18)
C20 0.032(3) 0.0305(18) 0.0319(19) 0.0012(14) -0.0007(16) -0.0015(18)
C17 0.040(3) 0.0288(19) 0.048(2) 0.0068(16) 0.0140(19) 0.0020(18)
C21 0.033(2) 0.0343(19) 0.0279(18) 0.0024(14) -0.0029(16) 0.0037(17)
C10 0.037(3) 0.038(2) 0.0273(18) 0.0005(15) 0.0112(16) 0.0050(18)
C19 0.034(2) 0.0297(17) 0.0265(18) 0.0031(14) 0.0040(16) -0.0010(18)
C14 0.040(3) 0.0312(18) 0.032(2) 0.0016(15) -0.0084(18) -0.0059(18)
C16 0.034(3) 0.043(2) 0.057(2) 0.0104(19) 0.013(2) -0.0020(19)
C5A 0.046(4) 0.019(4) 0.032(3) 0.004(3) 0.001(3) -0.007(4)
C15 0.034(3) 0.036(2) 0.047(2) 0.0129(17) -0.0068(19) -0.0104(19)
B1 0.028(3) 0.0244(18) 0.0179(17) 0.0001(14) -0.0020(16) -0.0033(18)
C9A 0.040(4) 0.035(4) 0.030(3) 0.006(3) 0.005(2) 0.008(3)
C8A 0.029(4) 0.050(4) 0.023(3) -0.003(3) -0.008(3) -0.002(3)
C4A 0.036(4) 0.030(3) 0.022(3) 0.000(2) 0.000(2) 0.000(2)
C6A 0.033(4) 0.036(3) 0.019(3) 0.005(2) 0.003(2) -0.004(3)
C1A 0.032(3) 0.031(2) 0.0165(19) -0.0035(16) -0.001(2) -0.003(2)
C7A 0.042(4) 0.042(4) 0.021(3) 0.000(3) -0.002(2) 0.001(3)
C3A 0.032(3) 0.027(2) 0.019(2) 0.0014(17) 0.0029(19) -0.002(2)
C2A 0.030(3) 0.034(2) 0.024(2) -0.0028(19) 0.000(2) -0.006(2)
C9B 0.034(7) 0.028(6) 0.030(8) -0.008(6) -0.008(6) -0.002(6)
C7B 0.028(7) 0.019(7) 0.028(7) -0.007(6) -0.010(7) -0.002(5)
C6B 0.032(8) 0.021(7) 0.023(7) -0.008(5) -0.003(6) 0.001(6)
C8B 0.016(7) 0.024(8) 0.023(6) 0.002(6) -0.002(5) 0.001(6)
C5B 0.030(8) 0.026(7) 0.024(7) 0.006(6) -0.005(6) -0.003(6)
C2B 0.035(9) 0.023(6) 0.025(6) 0.002(5) -0.003(6) 0.000(6)
C1B 0.020(7) 0.020(5) 0.026(6) -0.004(5) 0.004(5) -0.004(5)
C3B 0.022(8) 0.026(7) 0.018(6) 0.000(5) -0.004(6) -0.003(6)
C4B 0.026(7) 0.013(10) 0.032(8) -0.005(6) -0.013(6) -0.006(7)

loop_
_atom_type_symbol
_atom_type_description
_atom_type_scat_dispersion_real
_atom_type_scat_dispersion_imag
_atom_type_scat_source
C C 0.0033 0.0016 'International Tables Vol C Tables 4.2.6.8 and 6.1.1.4'
H H 0.0000 0.0000 'International Tables Vol C Tables 4.2.6.8 and 6.1.1.4'
B B 0.0013 0.0007 'International Tables Vol C Tables 4.2.6.8 and 6.1.1.4'
P P 0.1023 0.0942 'International Tables Vol C Tables 4.2.6.8 and 6.1.1.4'

loop_
_geom_angle_atom_site_label_1
_geom_angle_atom_site_label_2
_geom_angle_atom_site_label_3
_geom_angle
_geom_angle_site_symmetry_1
_geom_angle_site_symmetry_3
_geom_angle_publ_flag
C12 P1 C18 106.06(15) . . ?
C12 P1 C11 109.90(15) . . ?
C12 P1 B1 116.05(17) . . ?
C18 P1 C11 107.00(17) . . ?
C18 P1 B1 119.66(15) . . ?
C11 P1 B1 97.31(16) . . ?
C13 C12 P1 123.7(3) . . ?
C17 C12 P1 117.8(2) . . ?
C17 C12 C13 118.5(3) . . ?
C18 C23 H23 120.0 . . ?
C22 C23 H23 120.0 . . ?
C22 C23 C18 120.0(3) . . ?
C23 C18 P1 123.1(3) . . ?
C23 C18 C19 118.9(3) . . ?
C19 C18 P1 118.0(2) . . ?
C12 C13 H13 119.8 . . ?
C12 C13 C14 120.5(3) . . ?
C14 C13 H13 119.8 . . ?
P1 C11 H11A 110.5 . . ?
P1 C11 H11B 110.5 . . ?
H11A C11 H11B 108.7 . . ?
C10 C11 P1 106.3(2) . . ?
C10 C11 H11A 110.5 . . ?
C10 C11 H11B 110.5 . . ?
C23 C22 H22 119.8 . . ?
C23 C22 C21 120.5(3) . . ?
C21 C22 H22 119.8 . . ?
C21 C20 H20 120.0 . . ?
C19 C20 H20 120.0 . . ?
C19 C20 C21 120.1(3) . . ?
C12 C17 H17 119.5 . . ?
C12 C17 C16 121.0(3) . . ?
C16 C17 H17 119.5 . . ?
C22 C21 H21 119.9 . . ?
C20 C21 C22 120.1(3) . . ?
C20 C21 H21 119.9 . . ?
C11 C10 H10A 110.8 . . ?
C11 C10 H10B 110.8 . . ?
C11 C10 H10C 110.0 . . ?
C11 C10 H10D 110.0 . . ?
C11 C10 C1A 104.5(3) . . ?
C11 C10 C1B 108.4(5) . . ?
H10A C10 H10B 108.9 . . ?
H10C C10 H10D 108.4 . . ?
C1A C10 H10A 110.8 . . ?
C1A C10 H10B 110.8 . . ?
C1B C10 H10C 110.0 . . ?
C1B C10 H10D 110.0 . . ?
C18 C19 H19 119.8 . . ?
C20 C19 C18 120.5(3) . . ?
C20 C19 H19 119.8 . . ?
C13 C14 H14 119.8 . . ?
C15 C14 C13 120.3(3) . . ?
C15 C14 H14 119.8 . . ?
C17 C16 H16 120.1 . . ?
C15 C16 C17 119.8(4) . . ?
C15 C16 H16 120.1 . . ?
H5AA C5A H5AB 108.0 . . ?
C4A C5A H5AA 109.3 . . ?
C4A C5A H5AB 109.3 . . ?
C4A C5A C6A 111.6(6) . . ?
C6A C5A H5AA 109.3 . . ?
C6A C5A H5AB 109.3 . . ?
C14 C15 C16 119.9(4) . . ?
C14 C15 H15 120.0 . . ?
C16 C15 H15 120.0 . . ?
C1A B1 P1 96.1(3) . . ?
C1A B1 C2A 110.3(3) . . ?
C3A B1 P1 119.9(2) . . ?
C3A B1 C1A 110.5(3) . . ?
C3A B1 C2A 110.4(3) . . ?
C2A B1 P1 108.7(2) . . ?
C2B B1 P1 122.6(5) . . ?
C2B B1 C1B 109.7(7) . . ?
C2B B1 C3B 109.5(8) . . ?
C1B B1 P1 93.0(5) . . ?
C1B B1 C3B 106.4(7) . . ?
C3B B1 P1 113.2(5) . . ?
H9AA C9A H9AB 108.0 . . ?
C8A C9A H9AA 109.3 . . ?
C8A C9A H9AB 109.3 . . ?
C4A C9A H9AA 109.3 . . ?
C4A C9A H9AB 109.3 . . ?
C4A C9A C8A 111.5(6) . . ?
C9A C8A H8A 109.1 . . ?
C9A C8A C2A 109.5(4) . . ?
C7A C8A C9A 109.5(6) . . ?
C7A C8A H8A 109.1 . . ?
C7A C8A C2A 110.5(6) . . ?
C2A C8A H8A 109.1 . . ?
C5A C4A H4A 109.1 . . ?
C5A C4A C3A 110.3(5) . . ?
C9A C4A C5A 108.6(6) . . ?
C9A C4A H4A 109.1 . . ?
C9A C4A C3A 110.6(4) . . ?
C3A C4A H4A 109.1 . . ?
C5A C6A H6A 109.8 . . ?
C1A C6A C5A 107.9(5) . . ?
C1A C6A H6A 109.8 . . ?
C1A C6A C7A 111.5(5) . . ?
C7A C6A C5A 108.1(6) . . ?
C7A C6A H6A 109.8 . . ?
C10 C1A B1 108.7(3) . . ?
C10 C1A H1A 108.0 . . ?
B1 C1A H1A 108.0 . . ?
C6A C1A C10 117.2(3) . . ?
C6A C1A B1 106.7(4) . . ?
C6A C1A H1A 108.0 . . ?
C8A C7A C6A 111.6(5) . . ?
C8A C7A H7AA 109.3 . . ?
C8A C7A H7AB 109.3 . . ?
C6A C7A H7AA 109.3 . . ?
C6A C7A H7AB 109.3 . . ?
H7AA C7A H7AB 108.0 . . ?
B1 C3A H3AA 110.7 . . ?
B1 C3A H3AB 110.7 . . ?
C4A C3A B1 105.1(3) . . ?
C4A C3A H3AA 110.7 . . ?
C4A C3A H3AB 110.7 . . ?
H3AA C3A H3AB 108.8 . . ?
B1 C2A H2AA 110.5 . . ?
B1 C2A H2AB 110.5 . . ?
C8A C2A B1 106.0(4) . . ?
C8A C2A H2AA 110.5 . . ?
C8A C2A H2AB 110.5 . . ?
H2AA C2A H2AB 108.7 . . ?
H9BA C9B H9BB 107.9 . . ?
C8B C9B H9BA 109.2 . . ?
C8B C9B H9BB 109.2 . . ?
C4B C9B H9BA 109.2 . . ?
C4B C9B H9BB 109.2 . . ?
C4B C9B C8B 111.9(18) . . ?
H7BA C7B H7BB 107.9 . . ?
C6B C7B H7BA 109.2 . . ?
C6B C7B H7BB 109.2 . . ?
C8B C7B H7BA 109.2 . . ?
C8B C7B H7BB 109.2 . . ?
C8B C7B C6B 112.0(16) . . ?
C7B C6B H6B 110.0 . . ?
C7B C6B C1B 106.1(14) . . ?
C5B C6B C7B 110.1(15) . . ?
C5B C6B H6B 110.0 . . ?
C5B C6B C1B 110.5(14) . . ?
C1B C6B H6B 110.0 . . ?
C9B C8B C7B 110.6(17) . . ?
C9B C8B H8B 109.5 . . ?
C9B C8B C2B 107.8(15) . . ?
C7B C8B H8B 109.5 . . ?
C7B C8B C2B 109.8(14) . . ?
C2B C8B H8B 109.5 . . ?
C6B C5B H5BA 109.5 . . ?
C6B C5B H5BB 109.5 . . ?
H5BA C5B H5BB 108.1 . . ?
C4B C5B C6B 110.8(19) . . ?
C4B C5B H5BA 109.5 . . ?
C4B C5B H5BB 109.5 . . ?
B1 C2B H2BA 110.2 . . ?
B1 C2B H2BB 110.2 . . ?
C8B C2B B1 107.8(11) . . ?
C8B C2B H2BA 110.2 . . ?
C8B C2B H2BB 110.2 . . ?
H2BA C2B H2BB 108.5 . . ?
C10 C1B B1 104.1(8) . . ?
C10 C1B H1B 110.0 . . ?
B1 C1B H1B 110.0 . . ?
C6B C1B C10 114.0(11) . . ?
C6B C1B B1 108.6(10) . . ?
C6B C1B H1B 110.0 . . ?
B1 C3B H3BA 111.2 . . ?
B1 C3B H3BB 111.2 . . ?
H3BA C3B H3BB 109.1 . . ?
C4B C3B B1 103.0(14) . . ?
C4B C3B H3BA 111.2 . . ?
C4B C3B H3BB 111.2 . . ?
C9B C4B C5B 113(2) . . ?
C9B C4B C3B 111(3) . . ?
C9B C4B H4B 107.3 . . ?
C5B C4B C3B 110(2) . . ?
C5B C4B H4B 107.3 . . ?
C3B C4B H4B 107.3 . . ?

loop_
_geom_bond_atom_site_label_1
_geom_bond_atom_site_label_2
_geom_bond_distance
_geom_bond_site_symmetry_2
_geom_bond_publ_flag
P1 C12 1.806(3) . ?
P1 C18 1.818(3) . ?
P1 C11 1.838(3) . ?
P1 B1 1.975(4) . ?
C12 C13 1.389(4) . ?
C12 C17 1.387(5) . ?
C23 H23 0.9500 . ?
C23 C18 1.399(4) . ?
C23 C22 1.381(5) . ?
C18 C19 1.404(5) . ?
C13 H13 0.9500 . ?
C13 C14 1.393(5) . ?
C11 H11A 0.9900 . ?
C11 H11B 0.9900 . ?
C11 C10 1.537(5) . ?
C22 H22 0.9500 . ?
C22 C21 1.388(5) . ?
C20 H20 0.9500 . ?
C20 C21 1.381(4) . ?
C20 C19 1.380(5) . ?
C17 H17 0.9500 . ?
C17 C16 1.392(5) . ?
C21 H21 0.9500 . ?
C10 H10A 0.9900 . ?
C10 H10B 0.9900 . ?
C10 H10C 0.9900 . ?
C10 H10D 0.9900 . ?
C10 C1A 1.566(5) . ?
C10 C1B 1.617(15) . ?
C19 H19 0.9500 . ?
C14 H14 0.9500 . ?
C14 C15 1.375(6) . ?
C16 H16 0.9500 . ?
C16 C15 1.382(5) . ?
C5A H5AA 0.9900 . ?
C5A H5AB 0.9900 . ?
C5A C4A 1.542(13) . ?
C5A C6A 1.549(11) . ?
C15 H15 0.9500 . ?
B1 C1A 1.618(6) . ?
B1 C3A 1.609(5) . ?
B1 C2A 1.631(6) . ?
B1 C2B 1.593(15) . ?
B1 C1B 1.662(12) . ?
B1 C3B 1.692(14) . ?
C9A H9AA 0.9900 . ?
C9A H9AB 0.9900 . ?
C9A C8A 1.531(9) . ?
C9A C4A 1.529(9) . ?
C8A H8A 1.0000 . ?
C8A C7A 1.519(9) . ?
C8A C2A 1.541(8) . ?
C4A H4A 1.0000 . ?
C4A C3A 1.547(6) . ?
C6A H6A 1.0000 . ?
C6A C1A 1.539(7) . ?
C6A C7A 1.541(9) . ?
C1A H1A 1.0000 . ?
C7A H7AA 0.9900 . ?
C7A H7AB 0.9900 . ?
C3A H3AA 0.9900 . ?
C3A H3AB 0.9900 . ?
C2A H2AA 0.9900 . ?
C2A H2AB 0.9900 . ?
C9B H9BA 0.9900 . ?
C9B H9BB 0.9900 . ?
C9B C8B 1.52(2) . ?
C9B C4B 1.44(5) . ?
C7B H7BA 0.9900 . ?
C7B H7BB 0.9900 . ?
C7B C6B 1.54(2) . ?
C7B C8B 1.52(2) . ?
C6B H6B 1.0000 . ?
C6B C5B 1.51(2) . ?
C6B C1B 1.559(17) . ?
C8B H8B 1.0000 . ?
C8B C2B 1.556(17) . ?
C5B H5BA 0.9900 . ?
C5B H5BB 0.9900 . ?
C5B C4B 1.51(4) . ?
C2B H2BA 0.9900 . ?
C2B H2BB 0.9900 . ?
C1B H1B 1.0000 . ?
C3B H3BA 0.9900 . ?
C3B H3BB 0.9900 . ?
C3B C4B 1.59(3) . ?
C4B H4B 1.0000 . ?

loop_
_geom_torsion_atom_site_label_1
_geom_torsion_atom_site_label_2
_geom_torsion_atom_site_label_3
_geom_torsion_atom_site_label_4
_geom_torsion
_geom_torsion_site_symmetry_1
_geom_torsion_site_symmetry_2
_geom_torsion_site_symmetry_3
_geom_torsion_site_symmetry_4
_geom_torsion_publ_flag
P1 C12 C13 C14 -177.4(3) . . . . ?
P1 C12 C17 C16 178.3(3) . . . . ?
P1 C18 C19 C20 -179.5(3) . . . . ?
P1 C11 C10 C1A 38.4(4) . . . . ?
P1 C11 C10 C1B -21.9(5) . . . . ?
P1 B1 C1A C10 44.5(3) . . . . ?
P1 B1 C1A C6A 171.7(3) . . . . ?
P1 B1 C3A C4A 171.4(3) . . . . ?
P1 B1 C2A C8A -164.9(3) . . . . ?
P1 B1 C2B C8B -163.3(8) . . . . ?
P1 B1 C1B C10 -53.3(6) . . . . ?
P1 B1 C1B C6B -175.1(10) . . . . ?
P1 B1 C3B C4B 162.1(16) . . . . ?
C12 P1 C18 C23 -3.9(3) . . . . ?
C12 P1 C18 C19 177.7(3) . . . . ?
C12 P1 C11 C10 110.3(2) . . . . ?
C12 C13 C14 C15 -0.4(5) . . . . ?
C12 C17 C16 C15 -1.3(6) . . . . ?
C23 C18 C19 C20 2.0(5) . . . . ?
C23 C22 C21 C20 1.4(6) . . . . ?
C18 P1 C12 C13 -97.8(3) . . . . ?
C18 P1 C12 C17 84.7(3) . . . . ?
C18 P1 C11 C10 -135.0(2) . . . . ?
C18 C23 C22 C21 0.2(5) . . . . ?
C13 C12 C17 C16 0.7(5) . . . . ?
C13 C14 C15 C16 -0.2(5) . . . . ?
C11 P1 C12 C13 17.6(3) . . . . ?
C11 P1 C12 C17 -160.0(3) . . . . ?
C11 P1 C18 C23 -121.2(3) . . . . ?
C11 P1 C18 C19 60.5(3) . . . . ?
C11 C10 C1A B1 -57.4(4) . . . . ?
C11 C10 C1A C6A -178.3(4) . . . . ?
C11 C10 C1B B1 53.3(7) . . . . ?
C11 C10 C1B C6B 171.5(9) . . . . ?
C22 C23 C18 P1 179.7(3) . . . . ?
C22 C23 C18 C19 -1.9(5) . . . . ?
C17 C12 C13 C14 0.1(5) . . . . ?
C17 C16 C15 C14 1.0(6) . . . . ?
C21 C20 C19 C18 -0.4(6) . . . . ?
C19 C20 C21 C22 -1.3(5) . . . . ?
C5A C4A C3A B1 -59.8(6) . . . . ?
C5A C6A C1A C10 -177.0(6) . . . . ?
C5A C6A C1A B1 61.0(6) . . . . ?
C5A C6A C7A C8A -57.9(7) . . . . ?
B1 P1 C12 C13 126.7(3) . . . . ?
B1 P1 C12 C17 -50.8(3) . . . . ?
B1 P1 C18 C23 129.7(3) . . . . ?
B1 P1 C18 C19 -48.6(3) . . . . ?
B1 P1 C11 C10 -10.9(3) . . . . ?
B1 C3B C4B C9B 60(2) . . . . ?
B1 C3B C4B C5B -66(2) . . . . ?
C9A C8A C7A C6A 58.7(7) . . . . ?
C9A C8A C2A B1 -59.9(6) . . . . ?
C9A C4A C3A B1 60.4(5) . . . . ?
C8A C9A C4A C5A 58.1(7) . . . . ?
C8A C9A C4A C3A -63.2(6) . . . . ?
C4A C5A C6A C1A -62.9(9) . . . . ?
C4A C5A C6A C7A 57.8(8) . . . . ?
C4A C9A C8A C7A -58.7(7) . . . . ?
C4A C9A C8A C2A 62.6(7) . . . . ?
C6A C5A C4A C9A -58.2(8) . . . . ?
C6A C5A C4A C3A 63.2(8) . . . . ?
C1A B1 C3A C4A 61.2(5) . . . . ?
C1A B1 C2A C8A -60.7(5) . . . . ?
C1A C6A C7A C8A 60.5(7) . . . . ?
C7A C8A C2A B1 60.7(6) . . . . ?
C7A C6A C1A C10 64.4(6) . . . . ?
C7A C6A C1A B1 -57.6(5) . . . . ?
C3A B1 C1A C10 169.5(3) . . . . ?
C3A B1 C1A C6A -63.3(4) . . . . ?
C3A B1 C2A C8A 61.7(4) . . . . ?
C2A B1 C1A C10 -68.1(4) . . . . ?
C2A B1 C1A C6A 59.1(4) . . . . ?
C2A B1 C3A C4A -61.1(4) . . . . ?
C2A C8A C7A C6A -62.0(7) . . . . ?
C9B C8B C2B B1 -61.3(16) . . . . ?
C7B C6B C5B C4B 54(2) . . . . ?
C7B C6B C1B C10 -175.8(11) . . . . ?
C7B C6B C1B B1 -60.2(15) . . . . ?
C7B C8B C2B B1 59.3(17) . . . . ?
C6B C7B C8B C9B 53(2) . . . . ?
C6B C7B C8B C2B -66(2) . . . . ?
C6B C5B C4B C9B -58(3) . . . . ?
C6B C5B C4B C3B 68(3) . . . . ?
C8B C9B C4B C5B 57(3) . . . . ?
C8B C9B C4B C3B -68(2) . . . . ?
C8B C7B C6B C5B -54(2) . . . . ?
C8B C7B C6B C1B 65.9(19) . . . . ?
C5B C6B C1B C10 -56.5(16) . . . . ?
C5B C6B C1B B1 59.1(16) . . . . ?
C2B B1 C1B C10 -179.7(7) . . . . ?
C2B B1 C1B C6B 58.5(12) . . . . ?
C2B B1 C3B C4B -57.2(17) . . . . ?
C1B B1 C2B C8B -56.1(12) . . . . ?
C1B B1 C3B C4B 61.4(18) . . . . ?
C1B C6B C5B C4B -62(2) . . . . ?
C3B B1 C2B C8B 60.3(11) . . . . ?
C3B B1 C1B C10 62.0(9) . . . . ?
C3B B1 C1B C6B -59.8(12) . . . . ?
C4B C9B C8B C7B -54(2) . . . . ?
C4B C9B C8B C2B 66(2) . . . . ?
